data_4038610
loop_
_publ_author_name
'Ben Jamaa, Abdelkhalek'
'Latrache, Mohammed'
'Riguet, Emmanuel'
'Grellepois, Fabienne'

_publ_section_title
;
 cis-Dihydroxylated \a-Trifluoromethylated N,O-Acetal from l-Tartaric
 Acid: Synthesis of Tetrasubstituted Stereocenter via Diastereoselective
 Pictet-Spengler Cyclization of N-Acyliminium Ions
;
_journal_name_full 'The Journal of Organic Chemistry'
_journal_paper_doi 10.1021/acs.joc.0c00801
_journal_year 2020
_chemical_absolute_configuration ad
_chemical_formula_sum 'C15 H16 F3 N O4'
_chemical_formula_weight 331.29
_space_group_IT_number 19
_space_group_name_Hall 'P 2ac 2ab'
_space_group_name_H-M_alt 'P 21 21 21'
_symmetry_cell_setting orthorhombic
_symmetry_space_group_name_H-M 'P 21 21 21'
_atom_sites_solution_hydrogens geom
_atom_sites_solution_primary direct
_atom_sites_solution_secondary difmap
_audit_creation_method SHELXL-97
_cell_angle_alpha 90.000(5)
_cell_angle_beta 90.000(5)
_cell_angle_gamma 90.000(5)
_cell_formula_units_Z 4
_cell_length_a 8.113(5)
_cell_length_b 9.611(5)
_cell_length_c 18.867(5)
_cell_measurement_reflns_used 9207
_cell_measurement_temperature 100(2)
_cell_measurement_theta_max 74.82
_cell_measurement_theta_min 4.69
_cell_volume 1471.1(12)
_computing_cell_refinement 'Bruker SAINT'
_computing_data_collection 'Bruker APEX2'
_computing_data_reduction 'Bruker SAINT'
_computing_molecular_graphics 'Ortep-3 for Windows (Farrugia, 1997)'
_computing_publication_material 'WinGX publication routines (Farrugia, 1999)'
_computing_structure_refinement 'SHELXL-97 (Sheldrick, 1997)'
_computing_structure_solution 'SIR92 (Giacovazzo et al, 1993)'
_diffrn_ambient_temperature 100(2)
_diffrn_measured_fraction_theta_full 0.999
_diffrn_measured_fraction_theta_max 0.999
_diffrn_measurement_device_type CMOS
_diffrn_measurement_method '\f and \w scans'
_diffrn_radiation_monochromator graphite
_diffrn_radiation_source 'fine-focus sealed tube'
_diffrn_radiation_type CuK\a
_diffrn_radiation_wavelength 1.54178
_diffrn_reflns_av_R_equivalents 0.0320
_diffrn_reflns_av_sigmaI/netI 0.0152
_diffrn_reflns_limit_h_max 10
_diffrn_reflns_limit_h_min -10
_diffrn_reflns_limit_k_max 12
_diffrn_reflns_limit_k_min -12
_diffrn_reflns_limit_l_max 23
_diffrn_reflns_limit_l_min -23
_diffrn_reflns_number 31794
_diffrn_reflns_theta_full 74.71
_diffrn_reflns_theta_max 74.71
_diffrn_reflns_theta_min 4.69
_diffrn_standards_number 0
_exptl_absorpt_coefficient_mu 1.153
_exptl_absorpt_correction_type none
_exptl_crystal_colour colourless
_exptl_crystal_density_diffrn 1.496
_exptl_crystal_density_method 'not measured'
_exptl_crystal_description prismatic
_exptl_crystal_F_000 688
_exptl_crystal_size_max 0.2
_exptl_crystal_size_mid 0.15
_exptl_crystal_size_min 0.1
_refine_diff_density_max 0.175
_refine_diff_density_min -0.194
_refine_diff_density_rms 0.036
_refine_ls_abs_structure_details 'Flack H D (1983), Acta Cryst. A39, 876-881'
_refine_ls_abs_structure_Flack -0.01(8)
_refine_ls_extinction_method none
_refine_ls_goodness_of_fit_ref 1.080
_refine_ls_hydrogen_treatment mixed
_refine_ls_matrix_type full
_refine_ls_number_parameters 222
_refine_ls_number_reflns 3014
_refine_ls_number_restraints 0
_refine_ls_restrained_S_all 1.080
_refine_ls_R_factor_all 0.0225
_refine_ls_R_factor_gt 0.0221
_refine_ls_shift/su_max 0.011
_refine_ls_shift/su_mean 0.001
_refine_ls_structure_factor_coef Fsqd
_refine_ls_weighting_details 'calc w=1/[\s^2^(Fo^2^)+(0.0308P)^2^+0.2295P] where P=(Fo^2^+2Fc^2^)/3'
_refine_ls_weighting_scheme calc
_refine_ls_wR_factor_gt 0.0565
_refine_ls_wR_factor_ref 0.0569
_reflns_number_gt 2964
_reflns_number_total 3014
_reflns_threshold_expression >2sigma(I)
_cod_data_source_file jo0c00801_si_002.cif
_cod_data_source_block cu_14fg001quater_0m
_cod_original_sg_symbol_H-M P2(1)2(1)2(1)
_cod_database_code 4038610

loop_
_symmetry_equiv_pos_as_xyz
'x, y, z'
'-x+1/2, -y, z+1/2'
'x+1/2, -y+1/2, -z'
'-x, y+1/2, -z+1/2'

loop_
_atom_site_label
_atom_site_type_symbol
_atom_site_fract_x
_atom_site_fract_y
_atom_site_fract_z
_atom_site_U_iso_or_equiv
_atom_site_adp_type
_atom_site_occupancy
_atom_site_symmetry_multiplicity
_atom_site_calc_flag
_atom_site_refinement_flags
_atom_site_disorder_assembly
_atom_site_disorder_group
F3 F 0.65048(8) -0.16625(7) 0.55674(3) 0.02504(15) Uani 1 1 d . . .
F1 F 0.76234(9) 0.03404(7) 0.53862(3) 0.02765(16) Uani 1 1 d . . .
F2 F 0.90760(8) -0.15333(8) 0.52960(4) 0.02728(15) Uani 1 1 d . . .
O4 O 0.86295(10) -0.21317(8) 0.66744(4) 0.02019(16) Uani 1 1 d . . .
O1 O 1.01937(11) 0.23358(9) 0.70182(4) 0.02716(18) Uani 1 1 d . . .
O3 O 0.69132(10) -0.05072(8) 0.75604(4) 0.02259(17) Uani 1 1 d . . .
O2 O 0.68455(11) 0.18844(8) 0.75869(4) 0.02578(18) Uani 1 1 d . . .
N1 N 0.96910(11) 0.01710(9) 0.65622(5) 0.01827(18) Uani 1 1 d . . .
C13 C 0.65985(14) 0.06600(11) 0.80149(6) 0.0212(2) Uani 1 1 d . . .
C1 C 0.92459(14) 0.14101(11) 0.68425(5) 0.0200(2) Uani 1 1 d . . .
C12 C 0.78802(13) -0.09181(11) 0.56661(6) 0.0200(2) Uani 1 1 d . . .
C11 C 1.32108(14) 0.16566(12) 0.60008(6) 0.0234(2) Uani 1 1 d . . .
H11 H 1.3141 0.2132 0.6429 0.028 Uiso 1 1 calc R . .
C4 C 0.83050(13) -0.07908(10) 0.64572(6) 0.0174(2) Uani 1 1 d . . .
C7 C 1.25386(14) -0.03095(13) 0.52754(7) 0.0280(2) Uani 1 1 d . . .
H7 H 1.2019 -0.1164 0.5217 0.034 Uiso 1 1 calc R . .
C3 C 0.68675(13) -0.00586(11) 0.68464(6) 0.0192(2) Uani 1 1 d . . .
C6 C 1.23990(13) 0.03866(11) 0.59172(6) 0.0220(2) Uani 1 1 d . . .
C10 C 1.41254(14) 0.22141(13) 0.54440(7) 0.0275(2) Uani 1 1 d . . .
H10 H 1.4666 0.3059 0.5503 0.033 Uiso 1 1 calc R . .
C5 C 1.14380(13) -0.02496(12) 0.65229(6) 0.0229(2) Uani 1 1 d . . .
H5A H 1.1489 -0.1254 0.6480 0.027 Uiso 1 1 calc R . .
H5B H 1.1972 0.0002 0.6965 0.027 Uiso 1 1 calc R . .
C8 C 1.34419(15) 0.02488(15) 0.47183(7) 0.0319(3) Uani 1 1 d . . .
H8 H 1.3515 -0.0227 0.4290 0.038 Uiso 1 1 calc R . .
C9 C 1.42348(14) 0.15184(14) 0.48025(7) 0.0297(3) Uani 1 1 d . . .
H9 H 1.4836 0.1900 0.4430 0.036 Uiso 1 1 calc R . .
C2 C 0.73674(14) 0.14613(11) 0.69065(6) 0.0204(2) Uani 1 1 d . . .
C14 C 0.78332(18) 0.06144(13) 0.86098(7) 0.0330(3) Uani 1 1 d . . .
H14A H 0.8928 0.0651 0.8418 0.050 Uiso 1 1 calc R . .
H14B H 0.7697 -0.0233 0.8873 0.050 Uiso 1 1 calc R . .
H14C H 0.7662 0.1396 0.8918 0.050 Uiso 1 1 calc R . .
C15 C 0.48267(17) 0.06395(15) 0.82573(8) 0.0376(3) Uani 1 1 d . . .
H15A H 0.4618 0.1434 0.8552 0.056 Uiso 1 1 calc R . .
H15B H 0.4622 -0.0196 0.8522 0.056 Uiso 1 1 calc R . .
H15C H 0.4112 0.0667 0.7852 0.056 Uiso 1 1 calc R . .
H2 H 0.6896(17) 0.2101(14) 0.6549(7) 0.020(3) Uiso 1 1 d . . .
H3 H 0.5793(17) -0.0232(14) 0.6628(7) 0.017(3) Uiso 1 1 d . . .
H1O H 0.878(2) -0.2156(18) 0.7136(10) 0.041(4) Uiso 1 1 d . . .

loop_
_atom_site_aniso_label
_atom_site_aniso_U_11
_atom_site_aniso_U_22
_atom_site_aniso_U_33
_atom_site_aniso_U_23
_atom_site_aniso_U_13
_atom_site_aniso_U_12
F3 0.0241(3) 0.0284(3) 0.0226(3) -0.0049(3) -0.0046(3) -0.0059(3)
F1 0.0385(4) 0.0238(3) 0.0207(3) 0.0047(3) -0.0082(3) -0.0018(3)
F2 0.0254(3) 0.0361(4) 0.0203(3) -0.0081(3) 0.0017(3) 0.0008(3)
O4 0.0259(4) 0.0150(3) 0.0197(4) 0.0003(3) -0.0017(3) 0.0015(3)
O1 0.0368(5) 0.0235(4) 0.0211(4) -0.0030(3) -0.0029(3) -0.0103(3)
O3 0.0324(4) 0.0183(4) 0.0170(4) 0.0000(3) 0.0033(3) 0.0025(3)
O2 0.0395(5) 0.0185(4) 0.0193(4) -0.0007(3) 0.0032(3) 0.0062(3)
N1 0.0186(4) 0.0176(4) 0.0186(4) -0.0005(3) -0.0031(3) -0.0006(3)
C13 0.0257(5) 0.0187(5) 0.0191(5) -0.0018(4) 0.0028(4) 0.0016(4)
C1 0.0288(5) 0.0188(5) 0.0124(5) 0.0008(4) -0.0027(4) -0.0016(4)
C12 0.0205(5) 0.0209(5) 0.0186(5) -0.0020(4) -0.0016(4) -0.0014(4)
C11 0.0219(5) 0.0233(5) 0.0250(5) 0.0008(4) -0.0033(4) 0.0016(4)
C4 0.0187(5) 0.0162(5) 0.0173(5) 0.0000(4) -0.0023(4) -0.0011(4)
C7 0.0202(5) 0.0283(6) 0.0356(6) -0.0056(5) 0.0021(5) -0.0004(5)
C3 0.0202(5) 0.0198(5) 0.0176(5) -0.0001(4) -0.0020(4) 0.0008(4)
C6 0.0159(5) 0.0225(5) 0.0276(6) 0.0030(4) -0.0037(4) 0.0029(4)
C10 0.0248(5) 0.0234(5) 0.0343(6) 0.0065(5) -0.0010(5) 0.0000(5)
C5 0.0178(5) 0.0230(5) 0.0278(6) 0.0047(4) -0.0045(4) -0.0002(4)
C8 0.0234(5) 0.0439(7) 0.0285(6) -0.0075(5) 0.0018(5) 0.0043(5)
C9 0.0222(5) 0.0373(7) 0.0297(6) 0.0091(5) 0.0024(4) 0.0054(5)
C2 0.0266(5) 0.0178(5) 0.0168(5) -0.0009(4) -0.0026(4) 0.0038(4)
C14 0.0434(7) 0.0304(6) 0.0252(6) 0.0043(5) -0.0100(5) -0.0080(6)
C15 0.0301(6) 0.0357(7) 0.0471(8) -0.0034(6) 0.0122(6) 0.0045(5)

loop_
_atom_type_symbol
_atom_type_description
_atom_type_scat_dispersion_real
_atom_type_scat_dispersion_imag
_atom_type_scat_source
C C 0.0181 0.0091 'International Tables Vol C Tables 4.2.6.8 and 6.1.1.4'
H H 0.0000 0.0000 'International Tables Vol C Tables 4.2.6.8 and 6.1.1.4'
N N 0.0311 0.0180 'International Tables Vol C Tables 4.2.6.8 and 6.1.1.4'
O O 0.0492 0.0322 'International Tables Vol C Tables 4.2.6.8 and 6.1.1.4'
F F 0.0727 0.0534 'International Tables Vol C Tables 4.2.6.8 and 6.1.1.4'

loop_
_geom_angle_atom_site_label_1
_geom_angle_atom_site_label_2
_geom_angle_atom_site_label_3
_geom_angle
_geom_angle_site_symmetry_1
_geom_angle_site_symmetry_3
_geom_angle_publ_flag
C3 O3 C13 109.03(8) . . ?
C2 O2 C13 108.43(8) . . ?
C1 N1 C4 113.73(9) . . ?
C1 N1 C5 121.16(9) . . ?
C4 N1 C5 123.78(9) . . ?
O3 C13 O2 106.19(9) . . ?
O3 C13 C14 107.73(10) . . ?
O2 C13 C14 110.43(9) . . ?
O3 C13 C15 109.90(10) . . ?
O2 C13 C15 108.24(10) . . ?
C14 C13 C15 114.06(11) . . ?
O1 C1 N1 125.40(11) . . ?
O1 C1 C2 125.61(11) . . ?
N1 C1 C2 108.99(9) . . ?
F2 C12 F1 107.93(9) . . ?
F2 C12 F3 107.25(9) . . ?
F1 C12 F3 107.39(9) . . ?
F2 C12 C4 112.38(9) . . ?
F1 C12 C4 110.29(9) . . ?
F3 C12 C4 111.39(8) . . ?
C10 C11 C6 120.16(11) . . ?
O4 C4 N1 113.71(9) . . ?
O4 C4 C12 104.91(8) . . ?
N1 C4 C12 110.66(8) . . ?
O4 C4 C3 115.36(9) . . ?
N1 C4 C3 103.10(9) . . ?
C12 C4 C3 109.15(9) . . ?
C6 C7 C8 121.13(11) . . ?
O3 C3 C2 102.40(8) . . ?
O3 C3 C4 107.07(8) . . ?
C2 C3 C4 105.75(9) . . ?
C7 C6 C11 118.78(11) . . ?
C7 C6 C5 120.42(10) . . ?
C11 C6 C5 120.75(11) . . ?
C9 C10 C11 120.47(11) . . ?
N1 C5 C6 114.98(9) . . ?
C9 C8 C7 119.82(12) . . ?
C10 C9 C8 119.63(12) . . ?
O2 C2 C3 105.35(9) . . ?
O2 C2 C1 112.33(9) . . ?
C3 C2 C1 103.23(9) . . ?

loop_
_geom_bond_atom_site_label_1
_geom_bond_atom_site_label_2
_geom_bond_distance
_geom_bond_site_symmetry_2
_geom_bond_publ_flag
F3 C12 1.3385(14) . ?
F1 C12 1.3361(14) . ?
F2 C12 1.3336(14) . ?
O4 C4 1.3777(14) . ?
O1 C1 1.2218(14) . ?
O3 C3 1.4150(13) . ?
O3 C13 1.4349(13) . ?
O2 C2 1.4115(13) . ?
O2 C13 1.4412(14) . ?
N1 C1 1.3521(15) . ?
N1 C4 1.4691(14) . ?
N1 C5 1.4757(16) . ?
C13 C14 1.5050(17) . ?
C13 C15 1.5086(19) . ?
C1 C2 1.5296(18) . ?
C12 C4 1.5366(15) . ?
C11 C10 1.3934(17) . ?
C11 C6 1.3959(17) . ?
C4 C3 1.5474(15) . ?
C7 C6 1.3881(17) . ?
C7 C8 1.3892(19) . ?
C3 C2 1.5203(16) . ?
C6 C5 1.5125(16) . ?
C10 C9 1.3855(19) . ?
C8 C9 1.389(2) . ?
